data_7114981
loop_
_publ_author_name
'Drabent, Krzysztof'
'Ciunik, Zbigniew'

_publ_section_title
;
 Counter anion dependent symmetry of CuII--4-amino-1,2,4-triazole
 polymeric chains
;
_journal_issue 14
_journal_name_full 'Chemical Communications'
_journal_page_first 1254
_journal_paper_doi 10.1039/b101936h
_journal_year 2001
_chemical_formula_moiety '[Cu(amtrz)3](BF4)2.H2O'
_chemical_formula_sum 'C6 H14 B2 Cu F8 N12 O'
_chemical_formula_weight 507.45
_chemical_name_systematic
;
?
;
_space_group_IT_number 2
_symmetry_cell_setting triclinic
_symmetry_space_group_name_Hall '-P 1'
_symmetry_space_group_name_H-M 'P -1'
_atom_sites_solution_hydrogens geom
_atom_sites_solution_primary direct
_atom_sites_solution_secondary difmap
_audit_creation_method SHELXL-97
_cell_angle_alpha 76.796(10)
_cell_angle_beta 77.881(12)
_cell_angle_gamma 80.354(13)
_cell_formula_units_Z 2
_cell_length_a 7.8433(15)
_cell_length_b 10.5221(14)
_cell_length_c 10.8374(12)
_cell_measurement_reflns_used 2500
_cell_measurement_temperature 100(2)
_cell_measurement_theta_max 30.28
_cell_measurement_theta_min 3.54
_cell_volume 844.6(2)
_computing_cell_refinement 'Kuma Diffraction Wroclaw'
_computing_data_collection 'Kuma Diffraction Wroclaw'
_computing_data_reduction 'Kuma Diffraction Wroclaw'
_computing_molecular_graphics 'SHELXTL-NT V5.1, Brucker AXS 1999'
_computing_publication_material 'SHELXL-97 (Sheldrick, 1997)'
_computing_structure_refinement 'SHELXL-97 (Sheldrick, 1997)'
_computing_structure_solution 'SHELXS-97 (Sheldrick, 1990)'
_diffrn_ambient_temperature 100(2)
_diffrn_measured_fraction_theta_full 0.917
_diffrn_measured_fraction_theta_max 0.917
_diffrn_measurement_device_type 'Kuma KM4CCD'
_diffrn_measurement_method '\o scan'
_diffrn_radiation_monochromator graphite
_diffrn_radiation_source 'fine-focus sealed tube'
_diffrn_radiation_type MoK\a
_diffrn_radiation_wavelength 0.71073
_diffrn_reflns_av_R_equivalents 0.0379
_diffrn_reflns_av_sigmaI/netI 0.0391
_diffrn_reflns_limit_h_max 7
_diffrn_reflns_limit_h_min -10
_diffrn_reflns_limit_k_max 14
_diffrn_reflns_limit_k_min -14
_diffrn_reflns_limit_l_max 15
_diffrn_reflns_limit_l_min -15
_diffrn_reflns_number 12363
_diffrn_reflns_theta_full 30.28
_diffrn_reflns_theta_max 30.28
_diffrn_reflns_theta_min 3.54
_diffrn_standards_number 'none (area detector data)'
_exptl_absorpt_coefficient_mu 1.409
_exptl_absorpt_correction_T_max 0.8719
_exptl_absorpt_correction_T_min 0.8719
_exptl_crystal_colour light-blue
_exptl_crystal_density_diffrn 1.995
_exptl_crystal_density_method 'not measured'
_exptl_crystal_description block
_exptl_crystal_F_000 506
_exptl_crystal_size_max 0.10
_exptl_crystal_size_mid 0.10
_exptl_crystal_size_min 0.10
_refine_diff_density_max 1.577
_refine_diff_density_min -0.543
_refine_diff_density_rms 0.122
_refine_ls_extinction_method none
_refine_ls_goodness_of_fit_ref 1.150
_refine_ls_hydrogen_treatment mixed
_refine_ls_matrix_type full
_refine_ls_number_parameters 274
_refine_ls_number_reflns 4633
_refine_ls_number_restraints 0
_refine_ls_restrained_S_all 1.150
_refine_ls_R_factor_all 0.0678
_refine_ls_R_factor_gt 0.0546
_refine_ls_shift/su_max 0.000
_refine_ls_shift/su_mean 0.000
_refine_ls_structure_factor_coef Fsqd
_refine_ls_weighting_details 'w=1/[\s^2^(Fo^2^)+(0.0083P)^2^+4.2764P] where P=(Fo^2^+2Fc^2^)/3'
_refine_ls_weighting_scheme calc
_refine_ls_wR_factor_gt 0.1107
_refine_ls_wR_factor_ref 0.1158
_reflns_number_gt 3965
_reflns_number_total 4633
_reflns_threshold_expression >2sigma(I)
_cod_data_source_file b101936h.txt
_cod_data_source_block cmpd_1
_cod_depositor_comments
;
The following automatic conversions were performed:

'_symmetry_cell_setting' value 'Triclinic' changed to 'triclinic'
according to
/usr/data/users/saulius/automatic-downloads/retrospective/RSC/lib/dictionaries/cif_core.dic
dictionary named 'cif_core.dic' version 2.4.2 from 2011-04-26.

Automatic conversion script
Id: cif_fix_values 2281 2013-09-26 08:29:07Z andrius 

The following automatic conversions were performed:

'_refine_ls_weighting_scheme' value 'calc
w=1/[\s^2^(Fo^2^)+(0.0083P)^2^+4.2764P] where P=(Fo^2^+2Fc^2^)/3' was
changed to 'calc'. New tag '_refine_ls_weighting_details' was
created. The value of the new tag was set to
'w=1/[\s^2^(Fo^2^)+(0.0083P)^2^+4.2764P] where P=(Fo^2^+2Fc^2^)/3'.

Automatic conversion script
Id: cif_fix_values 3143 2015-03-26 13:38:13Z robertas 
;
_cod_original_sg_symbol_H-M P-1
_cod_database_code 7114981

loop_
_symmetry_equiv_pos_as_xyz
'x, y, z'
'-x, -y, -z'

loop_
_atom_site_label
_atom_site_type_symbol
_atom_site_fract_x
_atom_site_fract_y
_atom_site_fract_z
_atom_site_U_iso_or_equiv
_atom_site_adp_type
_atom_site_occupancy
_atom_site_calc_flag
_atom_site_refinement_flags
Cu1 Cu 0.5000 0.0000 0.0000 0.00962(13) Uani 1 d S
Cu2 Cu 0.0000 0.0000 0.0000 0.01021(13) Uani 1 d S
O1W O 0.2894(4) 0.2923(3) 0.6604(3) 0.0260(6) Uani 1 d .
N11 N 0.3571(3) -0.0221(3) -0.1657(3) 0.0115(5) Uani 1 d .
N12 N 0.1796(4) -0.0272(3) -0.1527(3) 0.0113(5) Uani 1 d .
N13 N 0.3054(4) -0.0722(3) -0.3378(3) 0.0126(5) Uani 1 d .
N14 N 0.3391(4) -0.1116(3) -0.4569(3) 0.0173(6) Uani 1 d .
C11 C 0.4293(4) -0.0481(3) -0.2791(3) 0.0134(6) Uani 1 d .
C12 C 0.1525(4) -0.0586(3) -0.2563(3) 0.0132(6) Uani 1 d .
N21 N 0.3288(3) 0.1588(3) 0.0298(3) 0.0110(5) Uani 1 d .
N22 N 0.1539(3) 0.1742(3) 0.0186(3) 0.0118(5) Uani 1 d .
N23 N 0.2057(4) 0.3440(3) 0.0815(3) 0.0119(5) Uani 1 d .
N24 N 0.1769(4) 0.4684(3) 0.1169(3) 0.0159(6) Uani 1 d .
C21 C 0.3563(4) 0.2621(3) 0.0687(3) 0.0134(6) Uani 1 d .
C22 C 0.0838(4) 0.2875(3) 0.0489(3) 0.0132(6) Uani 1 d .
N31 N 0.3284(4) -0.1196(3) 0.1262(3) 0.0116(5) Uani 1 d .
N32 N 0.1554(3) -0.1255(3) 0.1192(3) 0.0112(5) Uani 1 d .
N33 N 0.2304(4) -0.2785(3) 0.2767(3) 0.0144(6) Uani 1 d .
N34 N 0.2147(4) -0.3891(3) 0.3783(3) 0.0192(6) Uani 1 d .
C31 C 0.3691(4) -0.2117(3) 0.2224(3) 0.0136(6) Uani 1 d .
C32 C 0.1005(4) -0.2218(3) 0.2105(3) 0.0140(6) Uani 1 d .
B1 B 0.1093(5) 0.2076(4) 0.4131(4) 0.0173(8) Uani 1 d .
F1 F -0.0209(3) 0.2951(2) 0.3597(2) 0.0259(5) Uani 1 d .
F2 F 0.0395(3) 0.1493(2) 0.5377(2) 0.0258(5) Uani 1 d .
F3 F 0.1692(3) 0.1083(2) 0.3406(2) 0.0222(5) Uani 1 d .
F4 F 0.2498(3) 0.2725(3) 0.4113(2) 0.0289(5) Uani 1 d .
B2 B 0.3622(6) 0.5544(4) 0.7778(4) 0.0187(8) Uani 1 d .
F5 F 0.2130(3) 0.4924(2) 0.8047(2) 0.0219(5) Uani 1 d .
F6 F 0.4925(3) 0.4702(2) 0.8377(2) 0.0243(5) Uani 1 d .
F7 F 0.3268(3) 0.6704(2) 0.8250(2) 0.0242(5) Uani 1 d .
F8 F 0.4214(3) 0.5816(3) 0.6448(2) 0.0296(5) Uani 1 d .
H1W H 0.2535 0.3780 0.6622 0.060 Uiso 1 d .
H2W H 0.2924 0.3049 0.5879 0.060 Uiso 1 d .
H11 H 0.5560 -0.0546 -0.3151 0.016 Uiso 1 d .
H12 H 0.0375 -0.0710 -0.2761 0.016 Uiso 1 d .
H21 H 0.4626 0.2806 0.0821 0.016 Uiso 1 d .
H22 H -0.0470 0.3222 0.0460 0.016 Uiso 1 d .
H31 H 0.4730 -0.2266 0.2471 0.016 Uiso 1 d .
H32 H 0.0016 -0.2453 0.2257 0.016 Uiso 1 d .
H141 H 0.3483 -0.2038 -0.4353 0.034 Uiso 1 d .
H142 H 0.2670 -0.0738 -0.4939 0.034 Uiso 1 d .
H241 H 0.1155 0.4587 0.1923 0.030 Uiso 1 d .
H242 H 0.2794 0.4871 0.1246 0.030 Uiso 1 d .
H341 H 0.3045 -0.4340 0.3826 0.040 Uiso 1 d .
H342 H 0.1832 -0.3590 0.4585 0.040 Uiso 1 d .

loop_
_atom_site_aniso_label
_atom_site_aniso_U_11
_atom_site_aniso_U_22
_atom_site_aniso_U_33
_atom_site_aniso_U_23
_atom_site_aniso_U_13
_atom_site_aniso_U_12
Cu1 0.0055(2) 0.0108(3) 0.0127(3) -0.0041(2) -0.00101(19) 0.00012(19)
Cu2 0.0060(3) 0.0139(3) 0.0105(3) -0.0037(2) -0.00111(19) 0.0008(2)
O1W 0.0262(15) 0.0256(14) 0.0310(16) -0.0086(12) -0.0134(12) -0.0023(12)
N11 0.0066(12) 0.0143(13) 0.0145(13) -0.0048(11) -0.0017(10) -0.0009(10)
N12 0.0069(12) 0.0124(13) 0.0142(13) -0.0034(10) -0.0017(10) 0.0002(10)
N13 0.0097(13) 0.0177(14) 0.0094(13) -0.0031(11) 0.0007(10) -0.0021(10)
N14 0.0185(15) 0.0231(15) 0.0117(14) -0.0068(12) -0.0035(11) -0.0015(12)
C11 0.0127(15) 0.0140(15) 0.0126(15) -0.0038(12) -0.0013(12) 0.0016(12)
C12 0.0105(15) 0.0146(15) 0.0146(15) -0.0030(12) -0.0030(12) -0.0010(12)
N21 0.0071(12) 0.0114(12) 0.0146(13) -0.0030(10) -0.0032(10) 0.0012(9)
N22 0.0055(12) 0.0150(13) 0.0144(13) -0.0037(11) -0.0017(10) 0.0011(10)
N23 0.0110(13) 0.0114(13) 0.0151(14) -0.0057(11) -0.0036(10) -0.0009(10)
N24 0.0146(14) 0.0124(13) 0.0219(15) -0.0092(12) -0.0010(11) 0.0003(11)
C21 0.0124(15) 0.0129(15) 0.0151(15) -0.0027(12) -0.0026(12) -0.0023(12)
C22 0.0053(14) 0.0168(16) 0.0186(16) -0.0048(13) -0.0023(12) -0.0021(11)
N31 0.0086(12) 0.0140(13) 0.0129(13) -0.0048(11) -0.0021(10) -0.0007(10)
N32 0.0073(12) 0.0141(13) 0.0130(13) -0.0056(11) -0.0012(10) 0.0001(10)
N33 0.0145(14) 0.0126(13) 0.0147(14) -0.0023(11) -0.0018(11) 0.0005(10)
N34 0.0209(16) 0.0143(14) 0.0170(15) 0.0024(12) -0.0007(12) 0.0026(11)
C31 0.0134(15) 0.0151(15) 0.0127(15) -0.0048(12) -0.0021(12) -0.0002(12)
C32 0.0125(15) 0.0141(15) 0.0157(16) -0.0047(13) -0.0023(12) -0.0007(12)
B1 0.0150(18) 0.0195(19) 0.0168(19) -0.0041(15) -0.0016(14) -0.0011(15)
F1 0.0210(12) 0.0294(12) 0.0241(12) -0.0007(10) -0.0075(9) 0.0037(9)
F2 0.0297(13) 0.0290(12) 0.0146(11) -0.0006(9) -0.0002(9) -0.0024(10)
F3 0.0119(10) 0.0339(13) 0.0239(11) -0.0136(10) -0.0037(8) 0.0002(9)
F4 0.0215(12) 0.0352(14) 0.0346(14) -0.0109(11) -0.0048(10) -0.0108(10)
B2 0.0163(19) 0.0147(18) 0.024(2) -0.0018(16) -0.0039(15) -0.0001(14)
F5 0.0169(11) 0.0221(11) 0.0277(12) -0.0052(9) -0.0041(9) -0.0048(8)
F6 0.0166(11) 0.0178(11) 0.0393(14) -0.0067(10) -0.0106(10) 0.0037(8)
F7 0.0182(11) 0.0175(11) 0.0380(14) -0.0091(10) -0.0054(10) 0.0001(8)
F8 0.0246(12) 0.0348(14) 0.0266(13) -0.0057(11) 0.0018(10) -0.0047(10)

loop_
_atom_type_symbol
_atom_type_description
_atom_type_scat_dispersion_real
_atom_type_scat_dispersion_imag
_atom_type_scat_source
C C 0.0033 0.0016 'International Tables Vol C Tables 4.2.6.8 and 6.1.1.4'
H H 0.0000 0.0000 'International Tables Vol C Tables 4.2.6.8 and 6.1.1.4'
B B 0.0013 0.0007 'International Tables Vol C Tables 4.2.6.8 and 6.1.1.4'
N N 0.0061 0.0033 'International Tables Vol C Tables 4.2.6.8 and 6.1.1.4'
O O 0.0106 0.0060 'International Tables Vol C Tables 4.2.6.8 and 6.1.1.4'
F F 0.0171 0.0103 'International Tables Vol C Tables 4.2.6.8 and 6.1.1.4'
Cu Cu 0.3201 1.2651 'International Tables Vol C Tables 4.2.6.8 and 6.1.1.4'

loop_
_geom_angle_atom_site_label_1
_geom_angle_atom_site_label_2
_geom_angle_atom_site_label_3
_geom_angle
_geom_angle_site_symmetry_1
_geom_angle_site_symmetry_3
N21 Cu1 N21 180.0 . 2_655
N21 Cu1 N31 90.08(11) . 2_655
N21 Cu1 N31 89.92(11) 2_655 2_655
N21 Cu1 N31 89.92(11) . .
N21 Cu1 N31 90.08(11) 2_655 .
N31 Cu1 N31 180.0 2_655 .
N21 Cu1 N11 90.03(10) . 2_655
N21 Cu1 N11 89.97(10) 2_655 2_655
N31 Cu1 N11 86.94(10) 2_655 2_655
N31 Cu1 N11 93.06(10) . 2_655
N21 Cu1 N11 89.97(10) . .
N21 Cu1 N11 90.03(10) 2_655 .
N31 Cu1 N11 93.06(10) 2_655 .
N31 Cu1 N11 86.94(10) . .
N11 Cu1 N11 180.0 2_655 .
N12 Cu2 N12 180.0 2 .
N12 Cu2 N32 89.44(11) 2 .
N12 Cu2 N32 90.56(11) . .
N12 Cu2 N32 90.56(11) 2 2
N12 Cu2 N32 89.44(11) . 2
N32 Cu2 N32 180.0 . 2
N12 Cu2 N22 91.80(10) 2 .
N12 Cu2 N22 88.20(10) . .
N32 Cu2 N22 86.81(10) . .
N32 Cu2 N22 93.19(10) 2 .
N12 Cu2 N22 88.20(10) 2 2
N12 Cu2 N22 91.80(10) . 2
N32 Cu2 N22 93.19(10) . 2
N32 Cu2 N22 86.81(10) 2 2
N22 Cu2 N22 180.0 . 2
C11 N11 N12 106.3(3) . .
C11 N11 Cu1 128.0(2) . .
N12 N11 Cu1 125.2(2) . .
C12 N12 N11 108.1(3) . .
C12 N12 Cu2 126.2(2) . .
N11 N12 Cu2 125.6(2) . .
C12 N13 C11 106.1(3) . .
C12 N13 N14 128.8(3) . .
C11 N13 N14 125.0(3) . .
N11 C11 N13 110.0(3) . .
N12 C12 N13 109.5(3) . .
C21 N21 N22 107.8(3) . .
C21 N21 Cu1 127.8(2) . .
N22 N21 Cu1 124.3(2) . .
C22 N22 N21 106.6(3) . .
C22 N22 Cu2 127.1(2) . .
N21 N22 Cu2 124.7(2) . .
C21 N23 C22 106.6(3) . .
C21 N23 N24 128.1(3) . .
C22 N23 N24 125.3(3) . .
N21 C21 N23 109.0(3) . .
N22 C22 N23 110.0(3) . .
C31 N31 N32 107.2(3) . .
C31 N31 Cu1 125.4(2) . .
N32 N31 Cu1 127.2(2) . .
C32 N32 N31 107.2(3) . .
C32 N32 Cu2 124.4(2) . .
N31 N32 Cu2 128.1(2) . .
C32 N33 C31 106.4(3) . .
C32 N33 N34 123.5(3) . .
C31 N33 N34 130.1(3) . .
N31 C31 N33 109.6(3) . .
N32 C32 N33 109.7(3) . .
F1 B1 F4 110.0(3) . .
F1 B1 F2 109.0(3) . .
F4 B1 F2 111.3(3) . .
F1 B1 F3 109.5(3) . .
F4 B1 F3 108.5(3) . .
F2 B1 F3 108.5(3) . .
F5 B2 F7 110.4(3) . .
F5 B2 F8 109.4(3) . .
F7 B2 F8 110.2(3) . .
F5 B2 F6 108.7(3) . .
F7 B2 F6 108.9(3) . .
F8 B2 F6 109.3(3) . .

loop_
_geom_bond_atom_site_label_1
_geom_bond_atom_site_label_2
_geom_bond_distance
_geom_bond_site_symmetry_2
Cu1 N21 2.003(3) .
Cu1 N21 2.003(3) 2_655
Cu1 N31 2.067(3) 2_655
Cu1 N31 2.067(3) .
Cu1 N11 2.379(3) 2_655
Cu1 N11 2.379(3) .
Cu2 N12 1.977(3) 2
Cu2 N12 1.977(3) .
Cu2 N32 2.060(3) .
Cu2 N32 2.060(3) 2
Cu2 N22 2.423(3) .
Cu2 N22 2.423(3) 2
N11 C11 1.309(4) .
N11 N12 1.378(4) .
N12 C12 1.307(4) .
N13 C12 1.340(4) .
N13 C11 1.353(4) .
N13 N14 1.404(4) .
N21 C21 1.315(4) .
N21 N22 1.382(4) .
N22 C22 1.309(4) .
N23 C21 1.342(4) .
N23 C22 1.350(4) .
N23 N24 1.416(4) .
N31 C31 1.305(4) .
N31 N32 1.387(4) .
N32 C32 1.304(4) .
N33 C32 1.347(4) .
N33 C31 1.350(4) .
N33 N34 1.410(4) .
B1 F1 1.384(5) .
B1 F4 1.386(5) .
B1 F2 1.386(5) .
B1 F3 1.408(5) .
B2 F5 1.380(5) .
B2 F7 1.393(5) .
B2 F8 1.396(5) .
B2 F6 1.402(5) .

loop_
_geom_hbond_atom_site_label_D
_geom_hbond_atom_site_label_H
_geom_hbond_atom_site_label_A
_geom_hbond_distance_DH
_geom_hbond_distance_HA
_geom_hbond_distance_DA
_geom_hbond_angle_DHA
_geom_hbond_site_symmetry_A
O1W H1W F5 0.90 2.11 2.816(4) 134.4 .
O1W H2W F4 0.76 2.12 2.838(4) 157.3 .
N14 H141 F8 0.94 2.25 3.167(4) 165.3 1_544
N14 H142 F3 0.77 2.45 3.134(4) 149.9 1_554
N24 H241 F1 0.85 2.40 3.114(4) 141.5 .
N24 H242 F6 0.88 2.06 2.937(4) 174.0 2_666
N34 H341 F8 0.78 2.44 3.210(4) 168.7 2_656
N34 H342 F1 0.96 2.28 3.212(4) 161.5 2_556

loop_
_geom_torsion_atom_site_label_1
_geom_torsion_atom_site_label_2
_geom_torsion_atom_site_label_3
_geom_torsion_atom_site_label_4
_geom_torsion
Cu1 N11 N12 Cu2 6.4(4)
Cu1 N21 N22 Cu2 12.0(4)
Cu1 N31 N32 Cu2 -10.4(4)
